data_7108039
loop_
_publ_author_name
'Ryosuke Miyake'
'Mitsuhiko Shionoya'

_publ_section_title
;
 Reversible structural switch in the nano-cavity of crystalline
 metallo-macrocycles with smooth ligand exchange by non-coordinating guest
 stimuli
;
_journal_name_full Chem.Commun.
_journal_page_first 7553
_journal_paper_doi 10.1039/c2cc32857g
_journal_volume 48
_journal_year 2012
_chemical_formula_sum 'C48 H130 N36 Ni4 O47'
_chemical_formula_weight 2198.72
_chemical_name_systematic
;
?
;
_space_group_IT_number 82
_symmetry_cell_setting tetragonal
_symmetry_space_group_name_Hall 'I -4'
_symmetry_space_group_name_H-M 'I -4'
_atom_sites_solution_hydrogens geom
_atom_sites_solution_primary direct
_atom_sites_solution_secondary difmap
_audit_creation_method SHELXL-97
_cell_angle_alpha 90.00
_cell_angle_beta 90.00
_cell_angle_gamma 90.00
_cell_formula_units_Z 2
_cell_length_a 15.5252(6)
_cell_length_b 15.5252(6)
_cell_length_c 19.3983(8)
_cell_measurement_reflns_used 8710
_cell_measurement_temperature 173
_cell_measurement_theta_max 30.69
_cell_measurement_theta_min 2.62
_cell_volume 4675.6(3)
_computing_cell_refinement 'APEX2 (Bruker AXS, 2006)'
_computing_data_collection 'APEX2 (Bruker AXS, 2006)'
_computing_data_reduction 'SAINT (Bruker AXS, 2004)'
_computing_molecular_graphics 'XSHEL (Bruker AXS,2002)'
_computing_publication_material 'XCIF (Bruker AXS, 2001)'
_computing_structure_refinement 'SHELXL-97 (Sheldrick, 1997)'
_computing_structure_solution 'SHELXS-97 (Sheldrick, 1997)'
_diffrn_ambient_temperature 173
_diffrn_detector_area_resol_mean 8.333
_diffrn_measured_fraction_theta_full 0.996
_diffrn_measured_fraction_theta_max 0.996
_diffrn_measurement_device_type 'Bruker APEXII CCD area detector'
_diffrn_measurement_method 'phi and omega scans'
_diffrn_radiation_monochromator 'Bruker Helios multilayer confocal mirror'
_diffrn_radiation_source 'Bruker TXS fine-focus rotating anode'
_diffrn_radiation_type MoK\a
_diffrn_radiation_wavelength 0.71073
_diffrn_reflns_av_R_equivalents 0.0186
_diffrn_reflns_av_sigmaI/netI 0.0355
_diffrn_reflns_limit_h_max 18
_diffrn_reflns_limit_h_min -21
_diffrn_reflns_limit_k_max 21
_diffrn_reflns_limit_k_min -20
_diffrn_reflns_limit_l_max 27
_diffrn_reflns_limit_l_min -15
_diffrn_reflns_number 17695
_diffrn_reflns_theta_full 30.03
_diffrn_reflns_theta_max 30.03
_diffrn_reflns_theta_min 2.10
_exptl_absorpt_coefficient_mu 0.905
_exptl_absorpt_correction_T_max 0.9150
_exptl_absorpt_correction_T_min 0.8689
_exptl_absorpt_correction_type empirical
_exptl_absorpt_process_details
;
SADABS Sheldrick 1996
;
_exptl_crystal_colour purple
_exptl_crystal_density_diffrn 1.562
_exptl_crystal_density_method 'not measured'
_exptl_crystal_description prismatic
_exptl_crystal_F_000 2316
_exptl_crystal_size_max 0.16
_exptl_crystal_size_mid 0.14
_exptl_crystal_size_min 0.10
_refine_diff_density_max 1.378
_refine_diff_density_min -0.464
_refine_diff_density_rms 0.105
_refine_ls_abs_structure_details 'Flack H D (1983), Acta Cryst. A39, 876-881'
_refine_ls_abs_structure_Flack 0.089(14)
_refine_ls_extinction_method none
_refine_ls_goodness_of_fit_ref 1.075
_refine_ls_hydrogen_treatment constr
_refine_ls_matrix_type full
_refine_ls_number_parameters 345
_refine_ls_number_reflns 6755
_refine_ls_number_restraints 267
_refine_ls_restrained_S_all 1.200
_refine_ls_R_factor_all 0.0493
_refine_ls_R_factor_gt 0.0457
_refine_ls_shift/su_max 0.001
_refine_ls_shift/su_mean 0.000
_refine_ls_structure_factor_coef Fsqd
_refine_ls_weighting_details 'calc w=1/[\s^2^(Fo^2^)+(0.0963P)^2^+0.8972P] where P=(Fo^2^+2Fc^2^)/3'
_refine_ls_weighting_scheme calc
_refine_ls_wR_factor_gt 0.1297
_refine_ls_wR_factor_ref 0.1341
_reflns_number_gt 6254
_reflns_number_total 6755
_reflns_threshold_expression >2sigma(I)
_cod_data_source_file c2cc32857g.txt
_cod_data_source_block i-4_173K
_cod_original_sg_symbol_H-M 'I-4 '
_cod_database_code 7108039

loop_
_symmetry_equiv_pos_as_xyz
'x, y, z'
'-x, -y, z'
'y, -x, -z'
'-y, x, -z'
'x+1/2, y+1/2, z+1/2'
'-x+1/2, -y+1/2, z+1/2'
'y+1/2, -x+1/2, -z+1/2'
'-y+1/2, x+1/2, -z+1/2'

loop_
_atom_site_label
_atom_site_type_symbol
_atom_site_fract_x
_atom_site_fract_y
_atom_site_fract_z
_atom_site_U_iso_or_equiv
_atom_site_adp_type
_atom_site_occupancy
_atom_site_symmetry_multiplicity
_atom_site_calc_flag
_atom_site_refinement_flags
_atom_site_disorder_assembly
_atom_site_disorder_group
C1 C 0.7128(4) 1.0892(3) 0.8065(4) 0.0686(17) Uani 1 1 d . . .
H1A H 0.6849 1.0677 0.7646 0.103 Uiso 1 1 calc R . .
H1B H 0.7423 1.1435 0.7964 0.103 Uiso 1 1 calc R . .
H1C H 0.6692 1.0988 0.8422 0.103 Uiso 1 1 calc R . .
C2 C 0.7780(3) 1.0232(2) 0.8319(2) 0.0409(8) Uani 1 1 d . . .
C3 C 0.8089(2) 0.9084(2) 0.91568(17) 0.0322(6) Uani 1 1 d . . .
H3A H 0.8069 0.9176 0.9662 0.039 Uiso 1 1 calc R . .
H3B H 0.8688 0.9188 0.9004 0.039 Uiso 1 1 calc R . .
C4 C 0.7852(2) 0.81409(19) 0.90033(15) 0.0246(5) Uani 1 1 d . . .
C5 C 0.8503(2) 0.7574(2) 0.94010(17) 0.0307(6) Uani 1 1 d . . .
H5A H 0.9090 0.7807 0.9329 0.037 Uiso 1 1 calc R . .
H5B H 0.8375 0.7611 0.9900 0.037 Uiso 1 1 calc R . .
C6 C 0.6920(2) 0.7984(2) 0.92479(17) 0.0306(6) Uani 1 1 d . . .
H6A H 0.6819 0.8321 0.9674 0.037 Uiso 1 1 calc R . .
H6B H 0.6518 0.8201 0.8891 0.037 Uiso 1 1 calc R . .
C7 C 0.79155(18) 0.79057(18) 0.82364(15) 0.0232(5) Uani 1 1 d . . .
C8 C 0.84495(19) 0.8249(2) 0.70804(15) 0.0248(5) Uani 1 1 d . . .
H8A H 0.8242 0.8768 0.6834 0.030 Uiso 1 1 calc R . .
H8B H 0.8069 0.7763 0.6952 0.030 Uiso 1 1 calc R . .
C9 C 0.93696(18) 0.80469(19) 0.68401(14) 0.0225(5) Uani 1 1 d . . .
C10 C 0.99754(19) 0.87488(19) 0.71114(16) 0.0259(5) Uani 1 1 d . . .
H10A H 0.9680 0.9312 0.7075 0.031 Uiso 1 1 calc R . .
H10B H 1.0087 0.8640 0.7606 0.031 Uiso 1 1 calc R . .
C11 C 0.93197(19) 0.8068(2) 0.60388(15) 0.0270(6) Uani 1 1 d . . .
H11A H 0.8818 0.7722 0.5890 0.032 Uiso 1 1 calc R . .
H11B H 0.9218 0.8670 0.5890 0.032 Uiso 1 1 calc R . .
C12 C 0.97059(18) 0.71800(18) 0.70696(14) 0.0228(5) Uani 1 1 d . . .
N1 N 0.7529(2) 0.97133(18) 0.88265(18) 0.0383(7) Uani 1 1 d . . .
H1 H 0.6993 0.9753 0.8971 0.046 Uiso 1 1 calc R . .
N2 N 0.84905(18) 0.66596(17) 0.91893(15) 0.0294(5) Uani 1 1 d . . .
H2A H 0.8594 0.6326 0.9573 0.035 Uiso 1 1 calc R . .
H2B H 0.8937 0.6569 0.8886 0.035 Uiso 1 1 calc R . .
N3 N 0.67205(18) 0.70670(17) 0.93869(14) 0.0273(5) Uani 1 1 d . . .
H3C H 0.6135 0.6987 0.9354 0.033 Uiso 1 1 calc R . .
H3D H 0.6882 0.6938 0.9831 0.033 Uiso 1 1 calc R . .
N4 N 0.83805(17) 0.83968(16) 0.78202(13) 0.0249(5) Uani 1 1 d . . .
H4 H 0.8662 0.8835 0.8000 0.030 Uiso 1 1 calc R . .
N5 N 1.08124(17) 0.88070(16) 0.67476(14) 0.0252(5) Uani 1 1 d . . .
H5C H 1.1226 0.8979 0.7058 0.030 Uiso 1 1 calc R . .
H5D H 1.0772 0.9227 0.6415 0.030 Uiso 1 1 calc R . .
N6 N 1.00988(16) 0.77392(18) 0.56839(13) 0.0269(5) Uani 1 1 d . . .
H6C H 1.0208 0.8088 0.5311 0.032 Uiso 1 1 calc R . .
H6D H 0.9979 0.7197 0.5517 0.032 Uiso 1 1 calc R . .
N7 N 0.91969(17) 0.66315(18) 0.73960(16) 0.0306(5) Uani 1 1 d . . .
H7A H 0.9400 0.6131 0.7535 0.037 Uiso 1 1 calc R . .
H7B H 0.8655 0.6767 0.7475 0.037 Uiso 1 1 calc R . .
O4M O 0.1067(4) 0.5991(3) 0.9211(3) 0.0674(13) Uani 0.75 1 d PDU . .
Ni1 Ni 0.73321(2) 0.62204(2) 0.871773(17) 0.02184(10) Uani 1 1 d . . .
O1 O 0.85078(18) 1.01876(16) 0.80497(15) 0.0387(6) Uani 1 1 d . . .
O2 O 0.75568(14) 0.72287(13) 0.80264(10) 0.0240(4) Uani 1 1 d . . .
O3 O 1.04759(14) 0.69830(14) 0.69598(12) 0.0278(4) Uani 1 1 d . . .
O5M O 0.1595(4) 0.7320(3) 0.9068(3) 0.0743(15) Uani 0.75 1 d PDU . .
O6M O 0.0329(5) 0.7054(5) 0.8790(5) 0.108(2) Uani 0.75 1 d PDU . .
O7M O 0.5161(4) 0.5678(4) -0.0340(3) 0.0455(13) Uani 0.50 1 d PDU A -1
O2S O 0.0378(3) 0.8891(2) 0.89521(19) 0.0590(9) Uani 1 1 d . . .
O3S O 0.6027(4) 0.0091(4) 0.9573(4) 0.113(2) Uani 1 1 d . . .
O1M O 0.4879(3) 0.7182(4) 0.8984(3) 0.1133(19) Uani 1 1 d DU . .
O3M O 0.3790(3) 0.7800(3) 0.9364(2) 0.0821(13) Uani 1 1 d DU . .
N1MA N 0.4516(3) 0.7844(4) 0.9092(4) 0.0399(16) Uani 0.644(12) 1 d PDU B 1
O2MA O 0.4823(7) 0.8509(6) 0.8822(7) 0.125(4) Uani 0.644(12) 1 d PDU B 1
N1MB N 0.4548(9) 0.7817(10) 0.9224(11) 0.090(9) Uani 0.356(12) 1 d PDU B 2
O2MB O 0.4898(6) 0.8477(6) 0.9453(6) 0.061(3) Uani 0.356(12) 1 d PDU B 2
N2M N 0.1017(4) 0.6778(4) 0.9030(3) 0.0651(15) Uani 0.75 1 d PDU . .
O8M O 0.4888(16) 0.5047(17) 0.0613(5) 0.050(4) Uani 0.25 1 d PDU A -1
O4S O 0.0000 0.5000 0.8302(4) 0.094(2) Uani 1 2 d SU . .
O1S O 0.0000 0.0000 0.0000 0.0482(13) Uani 1 4 d S . .
N3M N 0.5000 0.5000 0.0000 0.0296(10) Uani 1 4 d SDU . .

loop_
_atom_site_aniso_label
_atom_site_aniso_U_11
_atom_site_aniso_U_22
_atom_site_aniso_U_33
_atom_site_aniso_U_23
_atom_site_aniso_U_13
_atom_site_aniso_U_12
C1 0.064(3) 0.045(2) 0.097(4) 0.028(3) 0.029(3) 0.019(2)
C2 0.053(2) 0.0205(14) 0.049(2) -0.0006(13) 0.0127(17) 0.0013(14)
C3 0.0435(18) 0.0265(14) 0.0264(14) -0.0059(11) 0.0031(12) -0.0066(12)
C4 0.0305(14) 0.0234(13) 0.0198(12) -0.0046(9) 0.0030(10) -0.0035(10)
C5 0.0358(15) 0.0264(14) 0.0298(14) -0.0003(11) -0.0053(12) -0.0044(12)
C6 0.0365(15) 0.0256(13) 0.0296(15) -0.0038(11) 0.0108(12) -0.0001(12)
C7 0.0241(13) 0.0226(12) 0.0230(12) -0.0021(10) 0.0026(10) 0.0000(10)
C8 0.0228(12) 0.0301(13) 0.0216(12) 0.0015(10) 0.0020(10) 0.0024(10)
C9 0.0217(12) 0.0257(12) 0.0201(12) 0.0019(9) 0.0029(9) 0.0014(9)
C10 0.0244(12) 0.0267(13) 0.0265(13) -0.0028(11) 0.0037(10) -0.0025(10)
C11 0.0220(12) 0.0367(15) 0.0222(12) 0.0021(11) 0.0005(10) 0.0033(11)
C12 0.0232(12) 0.0250(12) 0.0201(12) 0.0005(9) 0.0008(9) 0.0005(10)
N1 0.0455(16) 0.0233(12) 0.0461(18) -0.0027(11) 0.0199(13) 0.0014(10)
N2 0.0306(13) 0.0259(12) 0.0318(13) 0.0018(10) -0.0028(10) -0.0018(10)
N3 0.0314(12) 0.0252(11) 0.0253(11) -0.0038(9) 0.0066(9) -0.0038(10)
N4 0.0275(12) 0.0246(11) 0.0227(11) -0.0016(9) 0.0039(9) -0.0015(9)
N5 0.0228(11) 0.0268(11) 0.0262(11) 0.0032(9) 0.0005(9) -0.0038(9)
N6 0.0237(11) 0.0381(14) 0.0191(10) -0.0007(9) 0.0013(9) -0.0004(10)
N7 0.0252(12) 0.0277(12) 0.0388(14) 0.0079(11) 0.0069(10) 0.0004(9)
O4M 0.071(3) 0.058(3) 0.073(3) -0.010(2) -0.008(3) 0.009(2)
Ni1 0.02420(18) 0.01996(17) 0.02137(16) -0.00084(13) 0.00306(13) -0.00053(12)
O1 0.0478(15) 0.0254(11) 0.0429(14) 0.0025(10) 0.0133(12) -0.0063(10)
O2 0.0286(10) 0.0223(9) 0.0212(9) -0.0004(7) 0.0031(7) -0.0024(7)
O3 0.0213(9) 0.0288(10) 0.0334(11) 0.0094(9) 0.0032(8) 0.0009(8)
O5M 0.079(3) 0.058(3) 0.086(4) -0.013(3) 0.006(3) -0.003(3)
O6M 0.078(4) 0.106(5) 0.139(6) 0.021(5) 0.002(4) 0.008(3)
O7M 0.066(3) 0.036(3) 0.034(3) 0.001(2) 0.002(2) -0.003(2)
O2S 0.072(2) 0.0508(18) 0.0539(19) -0.0002(15) 0.0109(17) -0.0098(16)
O3S 0.092(4) 0.101(4) 0.146(6) 0.041(4) 0.067(4) 0.033(3)
O1M 0.064(2) 0.130(4) 0.146(4) -0.088(3) -0.028(3) 0.012(2)
O3M 0.080(3) 0.103(3) 0.063(2) 0.017(2) 0.018(2) 0.028(2)
N1MA 0.035(3) 0.046(3) 0.038(3) -0.002(2) -0.022(2) 0.004(2)
O2MA 0.102(5) 0.141(6) 0.132(6) 0.021(5) 0.016(4) -0.009(4)
N1MB 0.089(10) 0.091(10) 0.091(10) 0.001(5) -0.004(5) -0.008(5)
O2MB 0.065(5) 0.054(5) 0.065(5) -0.001(4) -0.019(4) -0.005(4)
N2M 0.056(3) 0.080(4) 0.059(3) 0.003(3) 0.008(3) 0.014(3)
O8M 0.053(10) 0.053(6) 0.043(4) -0.012(7) -0.002(6) -0.010(7)
O4S 0.056(3) 0.136(6) 0.091(4) 0.000 0.000 -0.022(4)
O1S 0.054(2) 0.054(2) 0.037(3) 0.000 0.000 0.000
N3M 0.0303(15) 0.0303(15) 0.028(2) 0.000 0.000 0.000

loop_
_atom_type_symbol
_atom_type_description
_atom_type_scat_dispersion_real
_atom_type_scat_dispersion_imag
_atom_type_scat_source
C C 0.0033 0.0016 'International Tables Vol C Tables 4.2.6.8 and 6.1.1.4'
H H 0.0000 0.0000 'International Tables Vol C Tables 4.2.6.8 and 6.1.1.4'
N N 0.0061 0.0033 'International Tables Vol C Tables 4.2.6.8 and 6.1.1.4'
O O 0.0106 0.0060 'International Tables Vol C Tables 4.2.6.8 and 6.1.1.4'
Ni Ni 0.3393 1.1124 'International Tables Vol C Tables 4.2.6.8 and 6.1.1.4'

loop_
_geom_angle_atom_site_label_1
_geom_angle_atom_site_label_2
_geom_angle_atom_site_label_3
_geom_angle
_geom_angle_site_symmetry_1
_geom_angle_site_symmetry_3
C2 C1 H1A 109.5 . .
C2 C1 H1B 109.5 . .
H1A C1 H1B 109.5 . .
C2 C1 H1C 109.5 . .
H1A C1 H1C 109.5 . .
H1B C1 H1C 109.5 . .
O1 C2 N1 122.9(4) . .
O1 C2 C1 120.3(4) . .
N1 C2 C1 116.8(4) . .
N1 C3 C4 114.2(3) . .
N1 C3 H3A 108.7 . .
C4 C3 H3A 108.7 . .
N1 C3 H3B 108.7 . .
C4 C3 H3B 108.7 . .
H3A C3 H3B 107.6 . .
C7 C4 C3 113.5(2) . .
C7 C4 C6 108.7(3) . .
C3 C4 C6 108.3(2) . .
C7 C4 C5 107.8(2) . .
C3 C4 C5 106.8(3) . .
C6 C4 C5 111.7(3) . .
N2 C5 C4 113.5(3) . .
N2 C5 H5A 108.9 . .
C4 C5 H5A 108.9 . .
N2 C5 H5B 108.9 . .
C4 C5 H5B 108.9 . .
H5A C5 H5B 107.7 . .
N3 C6 C4 113.8(2) . .
N3 C6 H6A 108.8 . .
C4 C6 H6A 108.8 . .
N3 C6 H6B 108.8 . .
C4 C6 H6B 108.8 . .
H6A C6 H6B 107.7 . .
O2 C7 N4 121.7(3) . .
O2 C7 C4 119.0(3) . .
N4 C7 C4 119.3(3) . .
N4 C8 C9 113.6(2) . .
N4 C8 H8A 108.9 . .
C9 C8 H8A 108.9 . .
N4 C8 H8B 108.9 . .
C9 C8 H8B 108.9 . .
H8A C8 H8B 107.7 . .
C12 C9 C10 108.7(2) . .
C12 C9 C8 114.5(2) . .
C10 C9 C8 108.7(2) . .
C12 C9 C11 109.3(2) . .
C10 C9 C11 111.0(2) . .
C8 C9 C11 104.6(2) . .
N5 C10 C9 114.7(2) . .
N5 C10 H10A 108.6 . .
C9 C10 H10A 108.6 . .
N5 C10 H10B 108.6 . .
C9 C10 H10B 108.6 . .
H10A C10 H10B 107.6 . .
N6 C11 C9 114.6(2) . .
N6 C11 H11A 108.6 . .
C9 C11 H11A 108.6 . .
N6 C11 H11B 108.6 . .
C9 C11 H11B 108.6 . .
H11A C11 H11B 107.6 . .
O3 C12 N7 119.6(3) . .
O3 C12 C9 119.8(2) . .
N7 C12 C9 120.5(3) . .
C2 N1 C3 123.8(3) . .
C2 N1 H1 118.1 . .
C3 N1 H1 118.1 . .
C5 N2 Ni1 116.0(2) . .
C5 N2 H2A 108.3 . .
Ni1 N2 H2A 108.3 . .
C5 N2 H2B 108.3 . .
Ni1 N2 H2B 108.3 . .
H2A N2 H2B 107.4 . .
C6 N3 Ni1 113.51(18) . .
C6 N3 H3C 108.9 . .
Ni1 N3 H3C 108.9 . .
C6 N3 H3D 108.9 . .
Ni1 N3 H3D 108.9 . .
H3C N3 H3D 107.7 . .
C7 N4 C8 123.4(3) . .
C7 N4 H4 118.3 . .
C8 N4 H4 118.3 . .
C10 N5 Ni1 114.90(18) . 7_566
C10 N5 H5C 108.5 . .
Ni1 N5 H5C 108.5 7_566 .
C10 N5 H5D 108.5 . .
Ni1 N5 H5D 108.5 7_566 .
H5C N5 H5D 107.5 . .
C11 N6 Ni1 116.03(19) . 7_566
C11 N6 H6C 108.3 . .
Ni1 N6 H6C 108.3 7_566 .
C11 N6 H6D 108.3 . .
Ni1 N6 H6D 108.3 7_566 .
H6C N6 H6D 107.4 . .
C12 N7 H7A 120.0 . .
C12 N7 H7B 120.0 . .
H7A N7 H7B 120.0 . .
O3 Ni1 N3 174.62(10) 8_646 .
O3 Ni1 N5 89.49(10) 8_646 8_646
N3 Ni1 N5 94.30(11) . 8_646
O3 Ni1 O2 85.66(9) 8_646 .
N3 Ni1 O2 90.19(9) . .
N5 Ni1 O2 95.24(9) 8_646 .
O3 Ni1 N6 85.07(10) 8_646 8_646
N3 Ni1 N6 98.94(10) . 8_646
N5 Ni1 N6 86.70(11) 8_646 8_646
O2 Ni1 N6 170.51(10) . 8_646
O3 Ni1 N2 91.03(11) 8_646 .
N3 Ni1 N2 85.13(11) . .
N5 Ni1 N2 179.02(11) 8_646 .
O2 Ni1 N2 83.96(10) . .
N6 Ni1 N2 94.17(11) 8_646 .
C7 O2 Ni1 119.48(19) . .
C12 O3 Ni1 121.41(19) . 7_566
O1M N1MA O3M 117.0(6) . .
O1M N1MA O2MA 117.3(8) . .
O3M N1MA O2MA 124.5(7) . .
O1M N1MB O3M 118.9(12) . .
O1M N1MB O2MB 128.8(13) . .
O3M N1MB O2MB 111.4(11) . .
O5M N2M O6M 114.5(7) . .
O5M N2M O4M 126.4(6) . .
O6M N2M O4M 119.1(7) . .
O8M N3M O8M 167.3(18) . 4_655
O8M N3M O8M 167.3(18) 4_655 2_665
O8M N3M O8M 167.3(18) . 3_565
O8M N3M O8M 167.3(18) 2_665 3_565
O8M N3M O7M 122.4(13) . 2_665
O8M N3M O7M 49.8(13) 4_655 2_665
O8M N3M O7M 119.5(13) 2_665 2_665
O8M N3M O7M 67.5(13) 3_565 2_665
O8M N3M O7M 67.5(13) . 3_565
O8M N3M O7M 122.4(13) 4_655 3_565
O8M N3M O7M 49.8(13) 2_665 3_565
O8M N3M O7M 119.5(13) 3_565 3_565
O7M N3M O7M 105.7(2) 2_665 3_565
O8M N3M O7M 49.8(13) . 4_655
O8M N3M O7M 119.5(13) 4_655 4_655
O8M N3M O7M 67.5(13) 2_665 4_655
O8M N3M O7M 122.4(13) 3_565 4_655
O7M N3M O7M 105.7(2) 2_665 4_655
O7M N3M O7M 117.3(5) 3_565 4_655
O8M N3M O7M 119.5(13) . .
O8M N3M O7M 67.5(13) 4_655 .
O8M N3M O7M 122.4(13) 2_665 .
O8M N3M O7M 49.8(13) 3_565 .
O7M N3M O7M 117.3(5) 2_665 .
O7M N3M O7M 105.7(2) 3_565 .
O7M N3M O7M 105.7(2) 4_655 .

loop_
_geom_bond_atom_site_label_1
_geom_bond_atom_site_label_2
_geom_bond_distance
_geom_bond_site_symmetry_2
C1 C2 1.522(6) .
C1 H1A 0.9800 .
C1 H1B 0.9800 .
C1 H1C 0.9800 .
C2 O1 1.246(5) .
C2 N1 1.330(5) .
C3 N1 1.457(5) .
C3 C4 1.539(4) .
C3 H3A 0.9900 .
C3 H3B 0.9900 .
C4 C7 1.535(4) .
C4 C6 1.543(4) .
C4 C5 1.546(5) .
C5 N2 1.479(4) .
C5 H5A 0.9900 .
C5 H5B 0.9900 .
C6 N3 1.482(4) .
C6 H6A 0.9900 .
C6 H6B 0.9900 .
C7 O2 1.257(4) .
C7 N4 1.324(4) .
C8 N4 1.457(4) .
C8 C9 1.535(4) .
C8 H8A 0.9900 .
C8 H8B 0.9900 .
C9 C12 1.511(4) .
C9 C10 1.533(4) .
C9 C11 1.557(4) .
C10 N5 1.481(4) .
C10 H10A 0.9900 .
C10 H10B 0.9900 .
C11 N6 1.483(4) .
C11 H11A 0.9900 .
C11 H11B 0.9900 .
C12 O3 1.252(4) .
C12 N7 1.323(4) .
N1 H1 0.8800 .
N2 Ni1 2.130(3) .
N2 H2A 0.9200 .
N2 H2B 0.9200 .
N3 Ni1 2.077(3) .
N3 H3C 0.9200 .
N3 H3D 0.9200 .
N4 H4 0.8800 .
N5 Ni1 2.084(3) 7_566
N5 H5C 0.9200 .
N5 H5D 0.9200 .
N6 Ni1 2.096(3) 7_566
N6 H6C 0.9200 .
N6 H6D 0.9200 .
N7 H7A 0.8800 .
N7 H7B 0.8800 .
O4M N2M 1.275(7) .
Ni1 O3 2.048(2) 8_646
Ni1 N5 2.084(3) 8_646
Ni1 O2 2.091(2) .
Ni1 N6 2.096(3) 8_646
O3 Ni1 2.048(2) 7_566
O5M N2M 1.232(8) .
O6M N2M 1.242(8) .
O7M N3M 1.266(5) .
O1M N1MA 1.192(7) .
O1M N1MB 1.207(12) .
O3M N1MB 1.208(13) .
O3M N1MA 1.246(7) .
N1MA O2MA 1.252(9) .
N1MB O2MB 1.241(13) .
O8M N3M 1.204(9) .
N3M O8M 1.204(9) 4_655
N3M O8M 1.204(9) 2_665
N3M O8M 1.204(9) 3_565
N3M O7M 1.266(5) 2_665
N3M O7M 1.266(5) 3_565
N3M O7M 1.266(5) 4_655
